data_7714945
loop_
_publ_author_name
'Fischer, Tristan E.'
'Janetzki, Jett T.'
'M Zahir, F Zahra'
'Gable, Robert W.'
'Starikova, Alyona A.'
'Boskovic, Colette'

_publ_section_title
;
 Tuning valence tautomerism in a family of dinuclear cobalt complexes
 incorporating a conjugated bridging bis(dioxolene) ligand with weak
 communication.
;
_journal_issue 7
_journal_name_full 'Dalton transactions (Cambridge, England : 2003)'
_journal_page_first 3104
_journal_page_last 3117
_journal_paper_doi 10.1039/d3dt04162j
_journal_volume 53
_journal_year 2024
_chemical_formula_moiety 'C58 H60 Co2 N10 O6, 2(F6 P), 2(C3 H6 O)'
_chemical_formula_sum 'C64 H72 Co2 F12 N10 O8 P2'
_chemical_formula_weight 1517.11
_space_group_crystal_system monoclinic
_space_group_IT_number 14
_space_group_name_Hall '-P 2yn'
_space_group_name_H-M_alt 'P 1 21/n 1'
_atom_sites_solution_hydrogens geom
_audit_creation_date 2023-08-21
_audit_creation_method
;
Olex2 1.3
(compiled 2020.11.12 svn.r5f609507 for OlexSys, GUI svn.r6408)
;
_audit_update_record
;
2023-11-21 deposited with the CCDC.	2024-01-08 downloaded from the CCDC.
;
_cell_angle_alpha 90
_cell_angle_beta 112.52(3)
_cell_angle_gamma 90
_cell_formula_units_Z 2
_cell_length_a 15.396(3)
_cell_length_b 13.874(3)
_cell_length_c 16.953(3)
_cell_measurement_reflns_used 923
_cell_measurement_temperature 100.0(2)
_cell_measurement_theta_max 21.09
_cell_measurement_theta_min 1.49
_cell_volume 3345.1(14)
_computing_cell_refinement 'XDS (Kabsch, 2010)'
_computing_data_collection 'AS QEGUI'
_computing_data_reduction 'XDS (Kabsch, 2010)'
_computing_molecular_graphics 'Olex2 1.3 (Dolomanov et al., 2009)'
_computing_publication_material 'Olex2 1.3 (Dolomanov et al., 2009)'
_computing_structure_refinement 'SHELXL 2019/3 (Sheldrick, 2015)'
_computing_structure_solution 'SHELXT 2018/2 (Sheldrick, 2018)'
_diffrn_ambient_temperature 100.0(2)
_diffrn_detector_area_resol_mean 13.3
_diffrn_measured_fraction_theta_full 0.934
_diffrn_measured_fraction_theta_max 0.783
_diffrn_measurement_device_type 'MX1 Beamline Australian Synchrotron'
_diffrn_measurement_method 'Omega Scan'
_diffrn_radiation_monochromator 'Silicon Double Crystal'
_diffrn_radiation_type Synchrotron
_diffrn_radiation_wavelength 0.71092
_diffrn_reflns_av_R_equivalents 0.0828
_diffrn_reflns_av_unetI/netI 0.0494
_diffrn_reflns_Laue_measured_fraction_full 0.934
_diffrn_reflns_Laue_measured_fraction_max 0.783
_diffrn_reflns_limit_h_max 19
_diffrn_reflns_limit_h_min -19
_diffrn_reflns_limit_k_max 15
_diffrn_reflns_limit_k_min -16
_diffrn_reflns_limit_l_max 18
_diffrn_reflns_limit_l_min -18
_diffrn_reflns_number 35587
_diffrn_reflns_point_group_measured_fraction_full 0.934
_diffrn_reflns_point_group_measured_fraction_max 0.783
_diffrn_reflns_theta_full 25.249
_diffrn_reflns_theta_max 27.565
_diffrn_reflns_theta_min 1.962
_diffrn_source 'MX1 Beamline Australian Synchrotron'
_exptl_absorpt_coefficient_mu 0.639
_exptl_absorpt_correction_T_max 0.7456
_exptl_absorpt_correction_T_min 0.643
_exptl_absorpt_correction_type multi-scan
_exptl_absorpt_process_details 'sadabs (Bruker, 2001)'
_exptl_crystal_colour 'clear dark green'
_exptl_crystal_colour_lustre clear
_exptl_crystal_colour_modifier dark
_exptl_crystal_colour_primary green
_exptl_crystal_density_diffrn 1.506
_exptl_crystal_description plate
_exptl_crystal_F_000 1564
_exptl_crystal_recrystallization_method 'Re-crystallisation from solvent'
_exptl_crystal_size_max 0.2
_exptl_crystal_size_mid 0.17
_exptl_crystal_size_min 0.15
_refine_diff_density_max 0.669
_refine_diff_density_min -0.556
_refine_diff_density_rms 0.073
_refine_ls_extinction_coef 0.0039(7)
_refine_ls_extinction_expression Fc^*^=kFc[1+0.001xFc^2^\l^3^/sin(2\q)]^-1/4^
_refine_ls_extinction_method 'SHELXL-2019/2 (Sheldrick 2019)'
_refine_ls_goodness_of_fit_ref 1.060
_refine_ls_hydrogen_treatment constr
_refine_ls_matrix_type full
_refine_ls_number_parameters 449
_refine_ls_number_reflns 6049
_refine_ls_number_restraints 0
_refine_ls_restrained_S_all 1.060
_refine_ls_R_factor_all 0.0503
_refine_ls_R_factor_gt 0.0456
_refine_ls_shift/su_max 0.001
_refine_ls_shift/su_mean 0.000
_refine_ls_structure_factor_coef Fsqd
_refine_ls_weighting_details 'w=1/[\s^2^(Fo^2^)+(0.0898P)^2^+0.3967P] where P=(Fo^2^+2Fc^2^)/3'
_refine_ls_weighting_scheme calc
_refine_ls_wR_factor_gt 0.1286
_refine_ls_wR_factor_ref 0.1330
_reflns_Friedel_coverage 0.000
_reflns_number_gt 5238
_reflns_number_total 6049
_reflns_threshold_expression 'I > 2\s(I)'
_cod_data_source_file d3dt04162j3.cif
_cod_data_source_block tf1-054acetonehexane
_cod_depositor_comments
;
The following automatic conversions were performed:

data item '_exptl_absorpt_correction_type' value 'Multi-Scan' was
changed to 'multi-scan' in accordance with the
/home/data/users/saulius/crontab/automatic-downloads/rss-feeds/RSC/lib/dictionaries/cif_core.dic
dictionary named 'cif_core.dic' version 2.4.2 last updated on
2011-04-26.

Automatic conversion script
Id: cif_fix_values 8170 2020-07-09 18:12:32Z antanas 

 Adding full bibliography for 7714944--7714946.cif.
;
_cod_original_cell_volume 3345.1(13)
_cod_database_code 7714945
_shelx_shelxl_version_number 2019/3
_shelx_space_group_comment
;
The symmetry employed for this shelxl refinement is uniquely defined
by the following loop, which should always be used as a source of
symmetry information in preference to the above space-group names.
They are only intended as comments.
;
_shelx_estimated_absorpt_t_max 0.910
_shelx_estimated_absorpt_t_min 0.883
_diffrn_measurement_detector_type 'Dectris Eiger2 9M'
_olex2_refinement_description
;
1.a Secondary CH2 refined with riding coordinates:
 C8(H8A,H8B), C1(H1A,H1B), C15(H15A,H15B)
1.b Aromatic/amide H refined with riding coordinates:
 C25(H25), C5(H5), C4(H4), C27(H27), C17(H17), C18(H18), C3(H3), C28(H28),
 C19(H19), C10(H10), C11(H11), C12(H12)
1.c Idealised Me refined as rotating group:
 C21(H21A,H21B,H21C), C7(H7A,H7B,H7C), C29(H29A,H29B,H29C), C14(H14A,H14B,
 H14C), C32(H32A,H32B,H32C), C31(H31A,H31B,H31C)
;
_olex2_submission_special_instructions 'No special instructions were received'

loop_
_space_group_symop_operation_xyz
'x, y, z'
'-x+1/2, y+1/2, -z+1/2'
'-x, -y, -z'
'x-1/2, -y-1/2, z-1/2'

loop_
_atom_site_label
_atom_site_type_symbol
_atom_site_fract_x
_atom_site_fract_y
_atom_site_fract_z
_atom_site_U_iso_or_equiv
_atom_site_adp_type
_atom_site_occupancy
_atom_site_site_symmetry_order
_atom_site_calc_flag
_atom_site_refinement_flags_posn
_atom_site_refinement_flags_adp
_atom_site_refinement_flags_occupancy
_atom_site_disorder_assembly
_atom_site_disorder_group
Co1 Co 0.74829(2) 0.34262(2) 0.50341(2) 0.02904(13) Uani 1 1 d . . . . .
P1 P 0.84312(4) 0.24707(4) 0.16000(4) 0.03712(18) Uani 1 1 d . . . . .
F5 F 0.78676(10) 0.17799(10) 0.19947(10) 0.0476(3) Uani 1 1 d . . . . .
F1 F 0.92746(10) 0.17079(10) 0.18655(11) 0.0510(4) Uani 1 1 d . . . . .
F6 F 0.89937(10) 0.31604(10) 0.12094(11) 0.0541(4) Uani 1 1 d . . . . .
O2 O 0.77527(10) 0.48550(11) 0.55987(9) 0.0341(3) Uani 1 1 d . . . . .
F4 F 0.79391(11) 0.19416(12) 0.07022(10) 0.0574(4) Uani 1 1 d . . . . .
O1 O 0.78492(11) 0.31101(11) 0.62634(9) 0.0379(4) Uani 1 1 d . . . . .
F2 F 0.75893(10) 0.32294(11) 0.13543(12) 0.0563(4) Uani 1 1 d . . . . .
F3 F 0.89221(11) 0.29967(12) 0.25045(10) 0.0562(4) Uani 1 1 d . . . . .
O3 O 0.82404(11) 0.64629(11) 0.65365(10) 0.0384(4) Uani 1 1 d . . . . .
N1 N 0.72387(12) 0.38970(13) 0.37719(11) 0.0303(4) Uani 1 1 d . . . . .
N3 N 0.59432(12) 0.37138(13) 0.45383(12) 0.0338(4) Uani 1 1 d . . . . .
N2 N 0.71666(11) 0.20317(13) 0.44199(11) 0.0311(4) Uani 1 1 d . . . . .
N4 N 0.89327(12) 0.34921(13) 0.50205(12) 0.0330(4) Uani 1 1 d . . . . .
N5 N 0.97815(13) 0.51439(15) 0.95881(12) 0.0394(4) Uani 1 1 d . . . . .
C2 C 0.69220(14) 0.21106(15) 0.35739(13) 0.0315(4) Uani 1 1 d . . . . .
C22 C 0.81903(15) 0.38207(16) 0.67835(14) 0.0353(5) Uani 1 1 d . . . . .
O4 O 0.99597(17) 0.01551(16) 0.63508(14) 0.0760(7) Uani 1 1 d . . . . .
C23 C 0.81030(14) 0.47804(16) 0.63953(14) 0.0332(5) Uani 1 1 d . . . . .
C9 C 0.56355(15) 0.41063(16) 0.37491(15) 0.0368(5) Uani 1 1 d . . . . .
C25 C 0.88722(14) 0.54899(17) 0.78153(14) 0.0364(5) Uani 1 1 d . . . . .
H25 H 0.910621 0.603218 0.817693 0.044 Uiso 1 1 calc R U . . .
C5 C 0.67033(16) 0.03752(16) 0.42113(15) 0.0382(5) Uani 1 1 d . . . . .
H5 H 0.664152 -0.022836 0.444924 0.046 Uiso 1 1 calc R U . . .
C4 C 0.64274(16) 0.04687(17) 0.33394(15) 0.0402(5) Uani 1 1 d . . . . .
H4 H 0.616420 -0.006148 0.297044 0.048 Uiso 1 1 calc R U . . .
C8 C 0.63774(15) 0.44946(17) 0.34628(15) 0.0375(5) Uani 1 1 d . . . . .
H8A H 0.612484 0.451823 0.283114 0.045 Uiso 1 1 calc R U . . .
H8B H 0.653820 0.516089 0.367842 0.045 Uiso 1 1 calc R U . . .
C16 C 0.89580(15) 0.40174(15) 0.43627(14) 0.0342(5) Uani 1 1 d . . . . .
C1 C 0.71637(15) 0.30367(15) 0.32346(14) 0.0350(5) Uani 1 1 d . . . . .
H1A H 0.776981 0.294714 0.316767 0.042 Uiso 1 1 calc R U . . .
H1B H 0.667686 0.316008 0.266029 0.042 Uiso 1 1 calc R U . . .
C27 C 0.86368(16) 0.37253(18) 0.76586(14) 0.0383(5) Uani 1 1 d . . . . .
H27 H 0.870831 0.310381 0.791084 0.046 Uiso 1 1 calc R U . . .
C15 C 0.80534(14) 0.44930(16) 0.38116(13) 0.0338(5) Uani 1 1 d . . . . .
H15A H 0.801029 0.513590 0.404748 0.041 Uiso 1 1 calc R U . . .
H15B H 0.804216 0.458361 0.322856 0.041 Uiso 1 1 calc R U . . .
C24 C 0.84321(14) 0.56173(16) 0.69582(14) 0.0344(5) Uani 1 1 d . . . . .
C17 C 0.97707(15) 0.41389(17) 0.42077(15) 0.0393(5) Uani 1 1 d . . . . .
H17 H 0.975887 0.450065 0.372793 0.047 Uiso 1 1 calc R U . . .
C18 C 1.06001(15) 0.37288(18) 0.47579(16) 0.0425(5) Uani 1 1 d . . . . .
H18 H 1.116833 0.380795 0.466805 0.051 Uiso 1 1 calc R U . . .
C26 C 0.89856(15) 0.45358(17) 0.81784(14) 0.0375(5) Uani 1 1 d . . . . .
C3 C 0.65423(15) 0.13495(16) 0.30157(15) 0.0367(5) Uani 1 1 d . . . . .
H3 H 0.636390 0.143479 0.241813 0.044 Uiso 1 1 calc R U . . .
C28 C 0.94527(15) 0.44030(18) 0.90680(14) 0.0394(5) Uani 1 1 d . . . . .
H28 H 0.953221 0.376924 0.929707 0.047 Uiso 1 1 calc R U . . .
C6 C 0.70707(14) 0.11589(16) 0.47416(14) 0.0349(5) Uani 1 1 d . . . . .
C19 C 1.05802(16) 0.32033(18) 0.54385(16) 0.0409(5) Uani 1 1 d . . . . .
H19 H 1.114324 0.292579 0.583276 0.049 Uiso 1 1 calc R U . . .
C20 C 0.97375(14) 0.30758(16) 0.55528(15) 0.0372(5) Uani 1 1 d . . . . .
C21 C 0.97086(16) 0.24447(18) 0.62548(17) 0.0478(6) Uani 1 1 d . . . . .
H21A H 0.972990 0.284467 0.673835 0.072 Uiso 1 1 calc R U . . .
H21B H 1.025042 0.200830 0.643781 0.072 Uiso 1 1 calc R U . . .
H21C H 0.912661 0.206660 0.604943 0.072 Uiso 1 1 calc R U . . .
C7 C 0.73950(19) 0.10373(17) 0.56912(16) 0.0448(5) Uani 1 1 d . . . . .
H7A H 0.807466 0.092106 0.593478 0.067 Uiso 1 1 calc R U . . .
H7B H 0.706911 0.048800 0.581720 0.067 Uiso 1 1 calc R U . . .
H7C H 0.725309 0.162356 0.594152 0.067 Uiso 1 1 calc R U . . .
C10 C 0.46901(16) 0.42241(19) 0.32454(17) 0.0467(6) Uani 1 1 d . . . . .
H10 H 0.449576 0.447579 0.268280 0.056 Uiso 1 1 calc R U . . .
C13 C 0.52995(17) 0.34603(17) 0.48626(16) 0.0404(5) Uani 1 1 d . . . . .
C11 C 0.40391(17) 0.3965(2) 0.35851(19) 0.0541(7) Uani 1 1 d . . . . .
H11 H 0.338606 0.404281 0.325903 0.065 Uiso 1 1 calc R U . . .
C12 C 0.43415(17) 0.3595(2) 0.43962(19) 0.0504(6) Uani 1 1 d . . . . .
H12 H 0.389872 0.342976 0.463948 0.061 Uiso 1 1 calc R U . . .
C29 C 0.8474(2) 0.73188(18) 0.70480(18) 0.0521(6) Uani 1 1 d . . . . .
H29A H 0.824703 0.788473 0.668025 0.078 Uiso 1 1 calc R U . . .
H29B H 0.915746 0.736019 0.734834 0.078 Uiso 1 1 calc R U . . .
H29C H 0.817583 0.729684 0.746546 0.078 Uiso 1 1 calc R U . . .
C14 C 0.56421(19) 0.3034(2) 0.57334(18) 0.0563(7) Uani 1 1 d . . . . .
H14A H 0.575875 0.234406 0.569942 0.084 Uiso 1 1 calc R U . . .
H14B H 0.516631 0.312428 0.597954 0.084 Uiso 1 1 calc R U . . .
H14C H 0.622700 0.335355 0.609529 0.084 Uiso 1 1 calc R U . . .
C30 C 0.9946(2) -0.0587(2) 0.59708(18) 0.0567(7) Uani 1 1 d . . . . .
C32 C 1.0805(2) -0.1076(3) 0.5978(2) 0.0733(9) Uani 1 1 d . . . . .
H32A H 1.135664 -0.067971 0.628965 0.110 Uiso 1 1 calc R U . . .
H32B H 1.075741 -0.116857 0.538960 0.110 Uiso 1 1 calc R U . . .
H32C H 1.086745 -0.170446 0.625868 0.110 Uiso 1 1 calc R U . . .
C31 C 0.9043(3) -0.1057(3) 0.5456(4) 0.1145(18) Uani 1 1 d . . . . .
H31A H 0.852368 -0.069418 0.551318 0.172 Uiso 1 1 calc R U . . .
H31B H 0.904121 -0.171757 0.565919 0.172 Uiso 1 1 calc R U . . .
H31C H 0.896560 -0.106909 0.485479 0.172 Uiso 1 1 calc R U . . .

loop_
_atom_site_aniso_label
_atom_site_aniso_U_11
_atom_site_aniso_U_22
_atom_site_aniso_U_33
_atom_site_aniso_U_23
_atom_site_aniso_U_13
_atom_site_aniso_U_12
Co1 0.02604(19) 0.0360(2) 0.0260(2) -0.00097(10) 0.01102(13) -0.00183(10)
P1 0.0334(3) 0.0388(3) 0.0445(4) -0.0051(2) 0.0209(3) -0.0029(2)
F5 0.0436(8) 0.0507(8) 0.0582(9) -0.0041(6) 0.0302(7) -0.0082(6)
F1 0.0401(7) 0.0439(8) 0.0756(11) 0.0008(7) 0.0296(7) 0.0009(6)
F6 0.0535(9) 0.0462(8) 0.0780(11) 0.0065(7) 0.0424(8) 0.0001(7)
O2 0.0313(7) 0.0433(8) 0.0287(8) -0.0022(6) 0.0125(6) -0.0013(6)
F4 0.0606(9) 0.0689(10) 0.0455(9) -0.0134(7) 0.0233(7) -0.0102(8)
O1 0.0415(8) 0.0419(9) 0.0290(8) -0.0012(6) 0.0120(7) -0.0055(7)
F2 0.0397(8) 0.0514(8) 0.0815(12) 0.0029(7) 0.0275(8) 0.0059(6)
F3 0.0499(8) 0.0650(10) 0.0565(10) -0.0217(7) 0.0235(7) -0.0139(7)
O3 0.0388(8) 0.0390(9) 0.0379(9) -0.0045(6) 0.0150(7) -0.0023(6)
N1 0.0259(8) 0.0369(10) 0.0295(9) 0.0000(7) 0.0121(7) -0.0020(7)
N3 0.0283(9) 0.0401(10) 0.0357(10) -0.0022(8) 0.0154(7) -0.0006(7)
N2 0.0263(8) 0.0360(9) 0.0331(10) -0.0007(7) 0.0137(7) -0.0008(7)
N4 0.0265(9) 0.0405(10) 0.0322(10) -0.0034(7) 0.0115(7) -0.0038(7)
N5 0.0331(9) 0.0558(12) 0.0289(9) -0.0041(8) 0.0114(7) 0.0016(8)
C2 0.0260(9) 0.0379(11) 0.0328(11) -0.0004(8) 0.0137(8) -0.0009(8)
C22 0.0316(10) 0.0427(12) 0.0343(12) -0.0024(9) 0.0155(9) -0.0034(9)
O4 0.0861(16) 0.0671(13) 0.0608(14) -0.0115(11) 0.0125(11) 0.0201(12)
C23 0.0246(9) 0.0460(12) 0.0308(12) -0.0022(8) 0.0126(8) -0.0016(9)
C9 0.0292(10) 0.0402(12) 0.0426(13) 0.0008(9) 0.0157(9) 0.0020(9)
C25 0.0298(10) 0.0470(13) 0.0334(12) -0.0073(9) 0.0134(9) -0.0029(9)
C5 0.0392(11) 0.0351(11) 0.0455(13) 0.0004(9) 0.0218(10) -0.0011(9)
C4 0.0382(12) 0.0403(12) 0.0444(13) -0.0081(9) 0.0184(10) -0.0056(10)
C8 0.0309(10) 0.0431(12) 0.0398(12) 0.0098(9) 0.0149(9) 0.0043(9)
C16 0.0305(10) 0.0402(12) 0.0330(11) -0.0061(8) 0.0135(9) -0.0067(9)
C1 0.0370(11) 0.0402(12) 0.0292(11) -0.0032(8) 0.0141(9) -0.0047(9)
C27 0.0376(11) 0.0467(12) 0.0313(12) -0.0020(9) 0.0139(9) -0.0026(10)
C15 0.0313(10) 0.0412(12) 0.0316(11) 0.0006(8) 0.0149(9) -0.0075(9)
C24 0.0274(10) 0.0409(12) 0.0375(12) -0.0032(9) 0.0155(9) -0.0011(9)
C17 0.0344(11) 0.0501(13) 0.0379(12) -0.0086(10) 0.0187(9) -0.0099(10)
C18 0.0310(11) 0.0552(14) 0.0470(14) -0.0133(11) 0.0211(10) -0.0074(10)
C26 0.0306(10) 0.0511(13) 0.0323(11) -0.0037(9) 0.0137(9) 0.0005(9)
C3 0.0352(11) 0.0433(12) 0.0326(12) -0.0041(9) 0.0142(9) -0.0025(9)
C28 0.0343(11) 0.0531(14) 0.0311(12) -0.0031(9) 0.0126(9) 0.0009(10)
C6 0.0302(10) 0.0381(12) 0.0393(12) 0.0022(9) 0.0166(9) -0.0002(9)
C19 0.0263(10) 0.0502(13) 0.0435(13) -0.0072(10) 0.0103(9) 0.0000(9)
C20 0.0284(10) 0.0427(13) 0.0386(12) -0.0047(9) 0.0109(9) -0.0012(9)
C21 0.0302(11) 0.0579(15) 0.0502(15) 0.0117(11) 0.0098(10) 0.0038(10)
C7 0.0543(14) 0.0415(12) 0.0403(13) 0.0015(9) 0.0200(11) -0.0060(10)
C10 0.0317(11) 0.0555(15) 0.0505(15) 0.0089(11) 0.0133(10) 0.0054(10)
C13 0.0361(12) 0.0457(13) 0.0468(14) 0.0004(10) 0.0239(10) 0.0003(9)
C11 0.0291(11) 0.0650(17) 0.0673(18) 0.0089(13) 0.0175(12) 0.0053(11)
C12 0.0316(12) 0.0623(16) 0.0654(18) 0.0042(13) 0.0274(12) 0.0001(11)
C29 0.0564(15) 0.0423(14) 0.0511(16) -0.0118(11) 0.0133(12) -0.0034(12)
C14 0.0455(14) 0.082(2) 0.0521(16) 0.0102(14) 0.0309(12) 0.0012(13)
C30 0.0648(17) 0.0537(16) 0.0497(16) 0.0018(12) 0.0197(13) 0.0141(13)
C32 0.0565(18) 0.087(2) 0.068(2) -0.0036(17) 0.0135(15) 0.0168(16)
C31 0.070(2) 0.085(3) 0.190(5) -0.050(3) 0.052(3) -0.002(2)

loop_
_atom_type_symbol
_atom_type_description
_atom_type_scat_dispersion_real
_atom_type_scat_dispersion_imag
_atom_type_scat_source
C C 0.0033 0.0016 'International Tables Vol C Tables 4.2.6.8 and 6.1.1.4'
H H 0.0000 0.0000 'International Tables Vol C Tables 4.2.6.8 and 6.1.1.4'
Co Co 0.3494 0.9721 'International Tables Vol C Tables 4.2.6.8 and 6.1.1.4'
F F 0.0171 0.0103 'International Tables Vol C Tables 4.2.6.8 and 6.1.1.4'
N N 0.0061 0.0033 'International Tables Vol C Tables 4.2.6.8 and 6.1.1.4'
O O 0.0106 0.0060 'International Tables Vol C Tables 4.2.6.8 and 6.1.1.4'
P P 0.1023 0.0942 'International Tables Vol C Tables 4.2.6.8 and 6.1.1.4'

loop_
_geom_angle_atom_site_label_1
_geom_angle_atom_site_label_2
_geom_angle_atom_site_label_3
_geom_angle
_geom_angle_site_symmetry_1
_geom_angle_site_symmetry_3
_geom_angle_publ_flag
O2 Co1 N3 89.94(6) . . ?
O2 Co1 N4 86.80(6) . . ?
O1 Co1 O2 79.03(6) . . ?
O1 Co1 N1 172.47(6) . . ?
O1 Co1 N3 105.59(7) . . ?
O1 Co1 N2 103.21(7) . . ?
O1 Co1 N4 97.81(7) . . ?
N1 Co1 O2 95.35(6) . . ?
N1 Co1 N3 79.22(7) . . ?
N1 Co1 N2 82.53(7) . . ?
N1 Co1 N4 76.73(7) . . ?
N3 Co1 N4 155.30(7) . . ?
N2 Co1 O2 177.38(6) . . ?
N2 Co1 N3 88.15(7) . . ?
N2 Co1 N4 94.18(6) . . ?
F5 P1 F3 90.29(9) . . ?
F1 P1 F5 89.87(8) . . ?
F1 P1 F3 89.86(9) . . ?
F6 P1 F5 179.84(10) . . ?
F6 P1 F1 90.14(8) . . ?
F6 P1 F4 90.86(9) . . ?
F6 P1 F2 90.68(8) . . ?
F6 P1 F3 89.54(9) . . ?
F4 P1 F5 89.31(9) . . ?
F4 P1 F1 90.10(9) . . ?
F4 P1 F2 90.75(10) . . ?
F4 P1 F3 179.60(10) . . ?
F2 P1 F5 89.31(8) . . ?
F2 P1 F1 178.82(10) . . ?
F2 P1 F3 89.29(9) . . ?
C23 O2 Co1 109.31(14) . . ?
C22 O1 Co1 115.14(14) . . ?
C24 O3 C29 116.59(19) . . ?
C8 N1 Co1 108.50(13) . . ?
C8 N1 C15 109.36(16) . . ?
C1 N1 Co1 108.27(13) . . ?
C1 N1 C8 112.73(17) . . ?
C1 N1 C15 110.08(16) . . ?
C15 N1 Co1 107.75(12) . . ?
C9 N3 Co1 111.40(13) . . ?
C13 N3 Co1 129.83(16) . . ?
C13 N3 C9 118.31(19) . . ?
C2 N2 Co1 111.18(13) . . ?
C2 N2 C6 118.23(18) . . ?
C6 N2 Co1 130.01(15) . . ?
C16 N4 Co1 112.06(14) . . ?
C16 N4 C20 118.35(19) . . ?
C20 N4 Co1 129.58(15) . . ?
C28 N5 N5 111.7(2) . 3_767 ?
N2 C2 C1 117.87(18) . . ?
N2 C2 C3 122.65(19) . . ?
C3 C2 C1 119.19(19) . . ?
O1 C22 C23 116.26(19) . . ?
O1 C22 C27 124.4(2) . . ?
C27 C22 C23 119.4(2) . . ?
O2 C23 C22 119.08(19) . . ?
O2 C23 C24 122.4(2) . . ?
C24 C23 C22 118.51(19) . . ?
N3 C9 C8 116.30(19) . . ?
N3 C9 C10 123.0(2) . . ?
C10 C9 C8 120.5(2) . . ?
C24 C25 H25 119.8 . . ?
C24 C25 C26 120.3(2) . . ?
C26 C25 H25 119.8 . . ?
C4 C5 H5 119.9 . . ?
C4 C5 C6 120.2(2) . . ?
C6 C5 H5 119.9 . . ?
C5 C4 H4 120.8 . . ?
C3 C4 C5 118.5(2) . . ?
C3 C4 H4 120.8 . . ?
N1 C8 C9 111.97(18) . . ?
N1 C8 H8A 109.2 . . ?
N1 C8 H8B 109.2 . . ?
C9 C8 H8A 109.2 . . ?
C9 C8 H8B 109.2 . . ?
H8A C8 H8B 107.9 . . ?
N4 C16 C15 116.09(18) . . ?
N4 C16 C17 122.6(2) . . ?
C17 C16 C15 121.3(2) . . ?
N1 C1 C2 115.10(17) . . ?
N1 C1 H1A 108.5 . . ?
N1 C1 H1B 108.5 . . ?
C2 C1 H1A 108.5 . . ?
C2 C1 H1B 108.5 . . ?
H1A C1 H1B 107.5 . . ?
C22 C27 H27 119.6 . . ?
C22 C27 C26 120.7(2) . . ?
C26 C27 H27 119.6 . . ?
N1 C15 C16 110.52(17) . . ?
N1 C15 H15A 109.5 . . ?
N1 C15 H15B 109.5 . . ?
C16 C15 H15A 109.5 . . ?
C16 C15 H15B 109.5 . . ?
H15A C15 H15B 108.1 . . ?
O3 C24 C23 113.20(19) . . ?
O3 C24 C25 126.8(2) . . ?
C25 C24 C23 120.0(2) . . ?
C16 C17 H17 120.3 . . ?
C18 C17 C16 119.4(2) . . ?
C18 C17 H17 120.3 . . ?
C17 C18 H18 120.9 . . ?
C19 C18 C17 118.2(2) . . ?
C19 C18 H18 120.9 . . ?
C27 C26 C25 120.9(2) . . ?
C27 C26 C28 118.8(2) . . ?
C28 C26 C25 120.3(2) . . ?
C2 C3 H3 120.4 . . ?
C4 C3 C2 119.2(2) . . ?
C4 C3 H3 120.4 . . ?
N5 C28 C26 121.3(2) . . ?
N5 C28 H28 119.4 . . ?
C26 C28 H28 119.4 . . ?
N2 C6 C5 121.2(2) . . ?
N2 C6 C7 119.20(19) . . ?
C5 C6 C7 119.5(2) . . ?
C18 C19 H19 119.8 . . ?
C18 C19 C20 120.3(2) . . ?
C20 C19 H19 119.8 . . ?
N4 C20 C19 121.1(2) . . ?
N4 C20 C21 118.93(19) . . ?
C19 C20 C21 119.9(2) . . ?
C20 C21 H21A 109.5 . . ?
C20 C21 H21B 109.5 . . ?
C20 C21 H21C 109.5 . . ?
H21A C21 H21B 109.5 . . ?
H21A C21 H21C 109.5 . . ?
H21B C21 H21C 109.5 . . ?
C6 C7 H7A 109.5 . . ?
C6 C7 H7B 109.5 . . ?
C6 C7 H7C 109.5 . . ?
H7A C7 H7B 109.5 . . ?
H7A C7 H7C 109.5 . . ?
H7B C7 H7C 109.5 . . ?
C9 C10 H10 121.0 . . ?
C11 C10 C9 118.1(2) . . ?
C11 C10 H10 121.0 . . ?
N3 C13 C12 121.1(2) . . ?
N3 C13 C14 118.1(2) . . ?
C12 C13 C14 120.8(2) . . ?
C10 C11 H11 120.2 . . ?
C12 C11 C10 119.6(2) . . ?
C12 C11 H11 120.2 . . ?
C13 C12 H12 120.1 . . ?
C11 C12 C13 119.9(2) . . ?
C11 C12 H12 120.1 . . ?
O3 C29 H29A 109.5 . . ?
O3 C29 H29B 109.5 . . ?
O3 C29 H29C 109.5 . . ?
H29A C29 H29B 109.5 . . ?
H29A C29 H29C 109.5 . . ?
H29B C29 H29C 109.5 . . ?
C13 C14 H14A 109.5 . . ?
C13 C14 H14B 109.5 . . ?
C13 C14 H14C 109.5 . . ?
H14A C14 H14B 109.5 . . ?
H14A C14 H14C 109.5 . . ?
H14B C14 H14C 109.5 . . ?
O4 C30 C32 123.5(3) . . ?
O4 C30 C31 120.6(3) . . ?
C31 C30 C32 115.9(3) . . ?
C30 C32 H32A 109.5 . . ?
C30 C32 H32B 109.5 . . ?
C30 C32 H32C 109.5 . . ?
H32A C32 H32B 109.5 . . ?
H32A C32 H32C 109.5 . . ?
H32B C32 H32C 109.5 . . ?
C30 C31 H31A 109.5 . . ?
C30 C31 H31B 109.5 . . ?
C30 C31 H31C 109.5 . . ?
H31A C31 H31B 109.5 . . ?
H31A C31 H31C 109.5 . . ?
H31B C31 H31C 109.5 . . ?

loop_
_geom_bond_atom_site_label_1
_geom_bond_atom_site_label_2
_geom_bond_distance
_geom_bond_site_symmetry_2
_geom_bond_publ_flag
Co1 O2 2.1711(16) . ?
Co1 O1 1.9883(16) . ?
Co1 N1 2.1286(18) . ?
Co1 N3 2.2268(18) . ?
Co1 N2 2.1624(18) . ?
Co1 N4 2.2430(18) . ?
P1 F5 1.6013(15) . ?
P1 F1 1.6004(15) . ?
P1 F6 1.5948(15) . ?
P1 F4 1.5957(16) . ?
P1 F2 1.5963(15) . ?
P1 F3 1.6022(16) . ?
O2 C23 1.252(3) . ?
O1 C22 1.292(3) . ?
O3 C24 1.346(3) . ?
O3 C29 1.433(3) . ?
N1 C8 1.479(3) . ?
N1 C1 1.479(3) . ?
N1 C15 1.482(3) . ?
N3 C9 1.351(3) . ?
N3 C13 1.351(3) . ?
N2 C2 1.341(3) . ?
N2 C6 1.359(3) . ?
N4 C16 1.345(3) . ?
N4 C20 1.352(3) . ?
N5 N5 1.357(4) 3_767 ?
N5 C28 1.322(3) . ?
C2 C1 1.511(3) . ?
C2 C3 1.389(3) . ?
C22 C23 1.468(3) . ?
C22 C27 1.382(3) . ?
O4 C30 1.210(3) . ?
C23 C24 1.465(3) . ?
C9 C8 1.502(3) . ?
C9 C10 1.387(3) . ?
C25 H25 0.9500 . ?
C25 C24 1.359(3) . ?
C25 C26 1.442(3) . ?
C5 H5 0.9500 . ?
C5 C4 1.379(3) . ?
C5 C6 1.386(3) . ?
C4 H4 0.9500 . ?
C4 C3 1.378(3) . ?
C8 H8A 0.9900 . ?
C8 H8B 0.9900 . ?
C16 C15 1.500(3) . ?
C16 C17 1.384(3) . ?
C1 H1A 0.9900 . ?
C1 H1B 0.9900 . ?
C27 H27 0.9500 . ?
C27 C26 1.402(3) . ?
C15 H15A 0.9900 . ?
C15 H15B 0.9900 . ?
C17 H17 0.9500 . ?
C17 C18 1.383(3) . ?
C18 H18 0.9500 . ?
C18 C19 1.375(4) . ?
C26 C28 1.412(3) . ?
C3 H3 0.9500 . ?
C28 H28 0.9500 . ?
C6 C7 1.501(3) . ?
C19 H19 0.9500 . ?
C19 C20 1.395(3) . ?
C20 C21 1.492(3) . ?
C21 H21A 0.9800 . ?
C21 H21B 0.9800 . ?
C21 H21C 0.9800 . ?
C7 H7A 0.9800 . ?
C7 H7B 0.9800 . ?
C7 H7C 0.9800 . ?
C10 H10 0.9500 . ?
C10 C11 1.381(4) . ?
C13 C12 1.394(4) . ?
C13 C14 1.487(4) . ?
C11 H11 0.9500 . ?
C11 C12 1.372(4) . ?
C12 H12 0.9500 . ?
C29 H29A 0.9800 . ?
C29 H29B 0.9800 . ?
C29 H29C 0.9800 . ?
C14 H14A 0.9800 . ?
C14 H14B 0.9800 . ?
C14 H14C 0.9800 . ?
C30 C32 1.482(4) . ?
C30 C31 1.480(5) . ?
C32 H32A 0.9800 . ?
C32 H32B 0.9800 . ?
C32 H32C 0.9800 . ?
C31 H31A 0.9800 . ?
C31 H31B 0.9800 . ?
C31 H31C 0.9800 . ?

loop_
_geom_torsion_atom_site_label_1
_geom_torsion_atom_site_label_2
_geom_torsion_atom_site_label_3
_geom_torsion_atom_site_label_4
_geom_torsion
_geom_torsion_site_symmetry_1
_geom_torsion_site_symmetry_2
_geom_torsion_site_symmetry_3
_geom_torsion_site_symmetry_4
_geom_torsion_publ_flag
Co1 O2 C23 C22 -4.8(2) . . . . ?
Co1 O2 C23 C24 175.10(15) . . . . ?
Co1 O1 C22 C23 10.5(2) . . . . ?
Co1 O1 C22 C27 -168.14(17) . . . . ?
Co1 N1 C8 C9 -38.3(2) . . . . ?
Co1 N1 C1 C2 21.1(2) . . . . ?
Co1 N1 C15 C16 44.86(19) . . . . ?
Co1 N3 C9 C8 -14.8(2) . . . . ?
Co1 N3 C9 C10 170.2(2) . . . . ?
Co1 N3 C13 C12 -171.10(18) . . . . ?
Co1 N3 C13 C14 9.0(3) . . . . ?
Co1 N2 C2 C1 16.8(2) . . . . ?
Co1 N2 C2 C3 -169.47(16) . . . . ?
Co1 N2 C6 C5 168.40(15) . . . . ?
Co1 N2 C6 C7 -13.4(3) . . . . ?
Co1 N4 C16 C15 3.4(2) . . . . ?
Co1 N4 C16 C17 -178.16(17) . . . . ?
Co1 N4 C20 C19 180.00(16) . . . . ?
Co1 N4 C20 C21 2.0(3) . . . . ?
O2 C23 C24 O3 5.7(3) . . . . ?
O2 C23 C24 C25 -174.97(19) . . . . ?
O1 C22 C23 O2 -3.3(3) . . . . ?
O1 C22 C23 C24 176.76(18) . . . . ?
O1 C22 C27 C26 -179.8(2) . . . . ?
N3 C9 C8 N1 36.4(3) . . . . ?
N3 C9 C10 C11 2.9(4) . . . . ?
N3 C13 C12 C11 1.8(4) . . . . ?
N2 C2 C1 N1 -26.7(3) . . . . ?
N2 C2 C3 C4 -1.4(3) . . . . ?
N4 C16 C15 N1 -32.2(2) . . . . ?
N4 C16 C17 C18 -1.7(3) . . . . ?
N5 N5 C28 C26 -178.9(2) 3_767 . . . ?
C2 N2 C6 C5 -1.9(3) . . . . ?
C2 N2 C6 C7 176.28(19) . . . . ?
C22 C23 C24 O3 -174.40(17) . . . . ?
C22 C23 C24 C25 5.0(3) . . . . ?
C22 C27 C26 C25 1.2(3) . . . . ?
C22 C27 C26 C28 -178.8(2) . . . . ?
C23 C22 C27 C26 1.5(3) . . . . ?
C9 N3 C13 C12 0.3(3) . . . . ?
C9 N3 C13 C14 -179.6(2) . . . . ?
C9 C10 C11 C12 -0.7(4) . . . . ?
C25 C26 C28 N5 1.1(3) . . . . ?
C5 C4 C3 C2 -0.6(3) . . . . ?
C4 C5 C6 N2 0.1(3) . . . . ?
C4 C5 C6 C7 -178.1(2) . . . . ?
C8 N1 C1 C2 -98.9(2) . . . . ?
C8 N1 C15 C16 162.62(17) . . . . ?
C8 C9 C10 C11 -171.8(2) . . . . ?
C16 N4 C20 C19 1.5(3) . . . . ?
C16 N4 C20 C21 -176.5(2) . . . . ?
C16 C17 C18 C19 0.7(3) . . . . ?
C1 N1 C8 C9 81.6(2) . . . . ?
C1 N1 C15 C16 -73.0(2) . . . . ?
C1 C2 C3 C4 172.2(2) . . . . ?
C27 C22 C23 O2 175.42(19) . . . . ?
C27 C22 C23 C24 -4.5(3) . . . . ?
C27 C26 C28 N5 -178.9(2) . . . . ?
C15 N1 C8 C9 -155.57(18) . . . . ?
C15 N1 C1 C2 138.68(18) . . . . ?
C15 C16 C17 C18 176.6(2) . . . . ?
C24 C25 C26 C27 -0.7(3) . . . . ?
C24 C25 C26 C28 179.3(2) . . . . ?
C17 C16 C15 N1 149.3(2) . . . . ?
C17 C18 C19 C20 1.4(3) . . . . ?
C18 C19 C20 N4 -2.5(4) . . . . ?
C18 C19 C20 C21 175.5(2) . . . . ?
C26 C25 C24 O3 176.87(19) . . . . ?
C26 C25 C24 C23 -2.4(3) . . . . ?
C3 C2 C1 N1 159.33(19) . . . . ?
C6 N2 C2 C1 -171.09(18) . . . . ?
C6 N2 C2 C3 2.6(3) . . . . ?
C6 C5 C4 C3 1.2(3) . . . . ?
C20 N4 C16 C15 -177.81(18) . . . . ?
C20 N4 C16 C17 0.6(3) . . . . ?
C10 C9 C8 N1 -148.5(2) . . . . ?
C10 C11 C12 C13 -1.6(4) . . . . ?
C13 N3 C9 C8 172.2(2) . . . . ?
C13 N3 C9 C10 -2.7(3) . . . . ?
C29 O3 C24 C23 175.24(19) . . . . ?
C29 O3 C24 C25 -4.1(3) . . . . ?
C14 C13 C12 C11 -178.3(3) . . . . ?
